data_4335677
loop_
_publ_author_name
'Shahana Chatterjee'
'Patrick J. Carroll'
'Larry G. Sneddon'

_publ_section_title
;
 Iridium and Ruthenium Catalyzed Syntheses, Hydroborations, and Metathesis
 Reactions of Alkenyl-Decaboranes
;
_journal_name_full 'Inorganic Chemistry'
_journal_page_first 9119
_journal_page_last 9130
_journal_paper_doi 10.1021/ic401356u
_journal_volume 52
_journal_year 2013
_chemical_formula_sum 'C14 H56 B20 Si2'
_chemical_formula_weight 496.97
_space_group_IT_number 13
_symmetry_cell_setting monoclinic
_symmetry_Int_Tables_number 13
_symmetry_space_group_name_Hall '-P 2yc'
_symmetry_space_group_name_H-M 'P 1 2/c 1'
_atom_sites_solution_hydrogens geom
_atom_sites_solution_primary direct
_audit_creation_method SHELXL-97
_cell_angle_alpha 90.00
_cell_angle_beta 94.253(4)
_cell_angle_gamma 90.00
_cell_formula_units_Z 2
_cell_length_a 25.509(2)
_cell_length_b 6.5166(7)
_cell_length_c 10.4197(11)
_cell_measurement_temperature 143(1)
_cell_volume 1727.3(3)
_computing_data_collection 'Bruker APEX2'
_computing_data_reduction 'Bruker SAINT'
_computing_structure_refinement 'SHELXL-97 (Sheldrick, 2008)'
_computing_structure_solution 'SHELXS-97 (Sheldrick, 2008)'
_diffrn_ambient_temperature 143(1)
_diffrn_measured_fraction_theta_full 0.995
_diffrn_measured_fraction_theta_max 0.995
_diffrn_measurement_device 'CCD Area Detector'
_diffrn_measurement_device_type 'Bruker APEXII'
_diffrn_measurement_method 'phi and omega scans'
_diffrn_radiation_monochromator graphite
_diffrn_radiation_source 'sealed tube'
_diffrn_radiation_type MoK\a
_diffrn_radiation_wavelength 0.71073
_diffrn_reflns_av_R_equivalents 0.0372
_diffrn_reflns_av_sigmaI/netI 0.0199
_diffrn_reflns_limit_h_max 30
_diffrn_reflns_limit_h_min -30
_diffrn_reflns_limit_k_max 7
_diffrn_reflns_limit_k_min -7
_diffrn_reflns_limit_l_max 12
_diffrn_reflns_limit_l_min -12
_diffrn_reflns_number 26902
_diffrn_reflns_theta_full 25.08
_diffrn_reflns_theta_max 25.08
_diffrn_reflns_theta_min 1.60
_exptl_absorpt_coefficient_mu 0.110
_exptl_absorpt_correction_T_max 1.0000
_exptl_absorpt_correction_T_min 0.8174
_exptl_absorpt_correction_type multi-scan
_exptl_absorpt_process_details '(SADABS; Sheldrick, 2007)'
_exptl_crystal_density_diffrn 0.956
_exptl_crystal_F_000 536
_exptl_crystal_size_max 0.38
_exptl_crystal_size_mid 0.28
_exptl_crystal_size_min 0.06
_refine_diff_density_max 1.062
_refine_diff_density_min -0.355
_refine_diff_density_rms 0.065
_refine_ls_extinction_method none
_refine_ls_goodness_of_fit_ref 1.159
_refine_ls_hydrogen_treatment mixed
_refine_ls_matrix_type full
_refine_ls_number_parameters 215
_refine_ls_number_reflns 3063
_refine_ls_number_restraints 0
_refine_ls_restrained_S_all 1.159
_refine_ls_R_factor_all 0.0939
_refine_ls_R_factor_gt 0.0902
_refine_ls_shift/su_max 0.000
_refine_ls_shift/su_mean 0.000
_refine_ls_structure_factor_coef Fsqd
_refine_ls_weighting_details 'calc w=1/[\s^2^(Fo^2^)+(0.0596P)^2^+4.4690P] where P=(Fo^2^+2Fc^2^)/3'
_refine_ls_weighting_scheme calc
_refine_ls_wR_factor_gt 0.2190
_refine_ls_wR_factor_ref 0.2211
_reflns_number_gt 2857
_reflns_number_total 3063
_reflns_threshold_expression >2sigma(I)
_cod_data_source_file ic401356u_si_002_7.cif
_cod_data_source_block UP3376-CMPD20
_cod_original_sg_symbol_H-M 'P 2/c '
_cod_database_code 4335677

loop_
_symmetry_equiv_pos_as_xyz
'x, y, z'
'-x, y, -z+1/2'
'-x, -y, -z'
'x, -y, z-1/2'

loop_
_atom_site_label
_atom_site_type_symbol
_atom_site_fract_x
_atom_site_fract_y
_atom_site_fract_z
_atom_site_U_iso_or_equiv
_atom_site_adp_type
_atom_site_occupancy
_atom_site_symmetry_multiplicity
_atom_site_calc_flag
_atom_site_refinement_flags
B1 B 0.36022(14) 0.9141(6) 0.6641(4) 0.0252(8) Uani 1 1 d .
B2 B 0.30210(13) 0.7636(5) 0.6608(3) 0.0217(7) Uani 1 1 d .
B3 B 0.36107(13) 0.6769(5) 0.7467(3) 0.0220(7) Uani 1 1 d .
B4 B 0.41996(14) 0.7721(5) 0.6869(4) 0.0238(8) Uani 1 1 d .
B5 B 0.32233(15) 0.8826(6) 0.5183(4) 0.0289(8) Uani 1 1 d .
B6 B 0.29014(13) 0.6354(6) 0.5156(3) 0.0250(8) Uani 1 1 d .
B7 B 0.32329(13) 0.5031(5) 0.6507(3) 0.0221(7) Uani 1 1 d .
B8 B 0.40154(13) 0.5087(6) 0.6688(3) 0.0229(7) Uani 1 1 d .
B9 B 0.43429(14) 0.6449(6) 0.5477(3) 0.0243(8) Uani 1 1 d .
B10 B 0.40018(14) 0.8876(6) 0.5350(4) 0.0274(8) Uani 1 1 d .
C11 C 0.48805(12) 0.5913(5) 0.4941(3) 0.0291(7) Uani 1 1 d .
H11 H 0.5048 0.6940 0.4506 0.039 Uiso 1 1 calc R
C12 C 0.23760(13) 0.5737(6) 0.4375(3) 0.0343(8) Uani 1 1 d .
H12a H 0.2188 0.6980 0.4115 0.046 Uiso 1 1 calc R
H12b H 0.2462 0.5029 0.3599 0.046 Uiso 1 1 calc R
C13 C 0.20104(13) 0.4366(6) 0.5104(3) 0.0350(8) Uani 1 1 d .
H13a H 0.2199 0.3134 0.5386 0.047 Uiso 1 1 calc R
H13b H 0.1912 0.5087 0.5865 0.047 Uiso 1 1 calc R
C14 C 0.15135(16) 0.3755(8) 0.4292(4) 0.0527(12) Uani 1 1 d .
H14a H 0.1617 0.3035 0.3536 0.070 Uiso 1 1 calc R
H14b H 0.1333 0.4998 0.3998 0.070 Uiso 1 1 calc R
Si1 Si 0.10359(5) 0.2104(2) 0.51005(13) 0.0563(4) Uani 1 1 d .
C15 C 0.0685(2) 0.3666(9) 0.6244(5) 0.0721(15) Uani 1 1 d .
H15a H 0.0588 0.4959 0.5855 0.108 Uiso 1 1 calc R
H15b H 0.0911 0.3898 0.7009 0.108 Uiso 1 1 calc R
H15c H 0.0375 0.2953 0.6463 0.108 Uiso 1 1 calc R
C16 C 0.0531(3) 0.113(2) 0.3858(7) 0.204(7) Uani 1 1 d .
H16a H 0.0218 0.0766 0.4262 0.306 Uiso 1 1 calc R
H16b H 0.0665 -0.0058 0.3446 0.306 Uiso 1 1 calc R
H16c H 0.0451 0.2178 0.3227 0.306 Uiso 1 1 calc R
C17 C 0.1393(3) -0.0021(11) 0.5955(10) 0.143(4) Uani 1 1 d .
H17a H 0.1644 0.0531 0.6596 0.215 Uiso 1 1 calc R
H17b H 0.1572 -0.0823 0.5351 0.215 Uiso 1 1 calc R
H17c H 0.1147 -0.0876 0.6363 0.215 Uiso 1 1 calc R
H1 H 0.3599(14) 1.072(6) 0.709(3) 0.033(10) Uiso 1 1 d .
H2 H 0.2726(14) 0.821(6) 0.716(3) 0.032(10) Uiso 1 1 d .
H3 H 0.3601(13) 0.652(5) 0.855(3) 0.027(9) Uiso 1 1 d .
H4 H 0.4536(12) 0.831(5) 0.754(3) 0.017(8) Uiso 1 1 d .
H5 H 0.3023(17) 0.998(7) 0.468(4) 0.058(13) Uiso 1 1 d .
H7 H 0.3021(13) 0.368(5) 0.687(3) 0.024(8) Uiso 1 1 d .
H8 H 0.4205(15) 0.391(6) 0.716(4) 0.042(11) Uiso 1 1 d .
H10 H 0.4191(15) 1.008(6) 0.488(4) 0.042(11) Uiso 1 1 d .
H56 H 0.3224(14) 0.740(6) 0.435(4) 0.036(10) Uiso 1 1 d .
H67 H 0.3228(13) 0.479(5) 0.533(3) 0.025(9) Uiso 1 1 d .
H89 H 0.4049(16) 0.478(6) 0.553(4) 0.048(12) Uiso 1 1 d .
H910 H 0.4048(15) 0.740(6) 0.462(4) 0.038(10) Uiso 1 1 d .

loop_
_atom_site_aniso_label
_atom_site_aniso_U_11
_atom_site_aniso_U_22
_atom_site_aniso_U_33
_atom_site_aniso_U_23
_atom_site_aniso_U_13
_atom_site_aniso_U_12
B1 0.0284(18) 0.0185(17) 0.0295(18) -0.0009(15) 0.0067(15) 0.0011(14)
B2 0.0209(16) 0.0232(18) 0.0216(16) 0.0003(14) 0.0054(13) 0.0034(14)
B3 0.0215(16) 0.0226(18) 0.0225(17) -0.0001(14) 0.0048(13) 0.0015(14)
B4 0.0232(17) 0.0208(17) 0.0279(18) -0.0014(15) 0.0059(14) -0.0006(14)
B5 0.0263(18) 0.030(2) 0.0311(19) 0.0113(17) 0.0051(15) 0.0013(16)
B6 0.0191(16) 0.035(2) 0.0215(16) -0.0014(15) 0.0071(13) 0.0019(15)
B7 0.0201(16) 0.0210(17) 0.0259(17) -0.0005(14) 0.0075(13) 0.0018(14)
B8 0.0218(17) 0.0212(18) 0.0263(18) 0.0009(14) 0.0056(14) 0.0018(14)
B9 0.0216(17) 0.0274(19) 0.0245(17) 0.0000(15) 0.0056(14) -0.0035(15)
B10 0.0267(18) 0.0259(19) 0.0302(19) 0.0063(16) 0.0070(15) -0.0007(15)
C11 0.0223(16) 0.0333(18) 0.0328(17) -0.0002(14) 0.0101(14) -0.0037(13)
C12 0.0244(16) 0.053(2) 0.0263(16) -0.0028(16) 0.0046(13) -0.0041(16)
C13 0.0255(17) 0.048(2) 0.0322(18) -0.0020(16) 0.0044(14) -0.0049(16)
C14 0.040(2) 0.078(3) 0.040(2) -0.006(2) 0.0029(17) -0.024(2)
Si1 0.0448(7) 0.0716(9) 0.0546(8) -0.0188(7) 0.0172(5) -0.0262(6)
C15 0.066(3) 0.081(4) 0.073(3) -0.010(3) 0.026(3) -0.011(3)
C16 0.147(7) 0.379(17) 0.093(5) -0.111(8) 0.055(5) -0.200(10)
C17 0.131(7) 0.077(5) 0.236(11) 0.059(6) 0.112(7) 0.034(5)

loop_
_atom_type_symbol
_atom_type_description
_atom_type_scat_dispersion_real
_atom_type_scat_dispersion_imag
_atom_type_scat_source
C C 0.0033 0.0016 'International Tables Vol C Tables 4.2.6.8 and 6.1.1.4'
H H 0.0000 0.0000 'International Tables Vol C Tables 4.2.6.8 and 6.1.1.4'
B B 0.0013 0.0007 'International Tables Vol C Tables 4.2.6.8 and 6.1.1.4'
Si Si 0.0817 0.0704 'International Tables Vol C Tables 4.2.6.8 and 6.1.1.4'

loop_
_geom_angle_atom_site_label_1
_geom_angle_atom_site_label_2
_geom_angle_atom_site_label_3
_geom_angle
_geom_angle_site_symmetry_1
B5 B1 B10 68.8(2) .
B5 B1 B3 107.8(3) .
B10 B1 B3 107.5(2) .
B5 B1 B2 60.8(2) .
B10 B1 B2 117.6(3) .
B3 B1 B2 60.5(2) .
B5 B1 B4 117.8(3) .
B10 B1 B4 60.8(2) .
B3 B1 B4 60.2(2) .
B2 B1 B4 114.8(3) .
B5 B1 H1 116.7(18) .
B10 B1 H1 115.6(18) .
B3 B1 H1 126.2(18) .
B2 B1 H1 118.6(18) .
B4 B1 H1 116.6(18) .
B6 B2 B1 112.0(2) .
B6 B2 B3 111.9(2) .
B1 B2 B3 59.6(2) .
B6 B2 B5 61.8(2) .
B1 B2 B5 58.9(2) .
B3 B2 B5 105.7(2) .
B6 B2 B7 61.7(2) .
B1 B2 B7 105.7(2) .
B3 B2 B7 58.77(19) .
B5 B2 B7 104.9(2) .
B6 B2 H2 124(2) .
B1 B2 H2 115(2) .
B3 B2 H2 117(2) .
B5 B2 H2 124(2) .
B7 B2 H2 127(2) .
B8 B3 B7 69.4(2) .
B8 B3 B1 108.0(2) .
B7 B3 B1 107.5(3) .
B8 B3 B4 60.84(19) .
B7 B3 B4 117.9(2) .
B1 B3 B4 60.3(2) .
B8 B3 B2 118.1(3) .
B7 B3 B2 60.7(2) .
B1 B3 B2 60.0(2) .
B4 B3 B2 114.6(2) .
B8 B3 H3 115.3(17) .
B7 B3 H3 114.9(17) .
B1 B3 H3 127.2(18) .
B4 B3 H3 118.4(17) .
B2 B3 H3 117.5(17) .
B9 B4 B3 111.2(3) .
B9 B4 B1 111.6(3) .
B3 B4 B1 59.50(19) .
B9 B4 B8 61.4(2) .
B3 B4 B8 58.67(19) .
B1 B4 B8 105.6(2) .
B9 B4 B10 61.6(2) .
B3 B4 B10 105.4(2) .
B1 B4 B10 58.8(2) .
B8 B4 B10 104.8(3) .
B9 B4 H4 118.8(16) .
B3 B4 H4 121.4(15) .
B1 B4 H4 120.6(16) .
B8 B4 H4 124.7(16) .
B10 B4 H4 123.8(16) .
B1 B5 B2 60.3(2) .
B1 B5 B6 109.8(3) .
B2 B5 B6 57.75(19) .
B1 B5 B10 55.69(19) .
B2 B5 B10 106.5(2) .
B6 B5 B10 117.9(3) .
B1 B5 H5 125(3) .
B2 B5 H5 125(2) .
B6 B5 H5 116(3) .
B10 B5 H5 119(2) .
B1 B5 H56 130.4(17) .
B2 B5 H56 105.3(17) .
B6 B5 H56 50.3(17) .
B10 B5 H56 91.2(17) .
H5 B5 H56 102(3) .
C12 B6 B2 131.6(3) .
C12 B6 B7 127.9(3) .
B2 B6 B7 60.59(19) .
C12 B6 B5 127.3(3) .
B2 B6 B5 60.5(2) .
B7 B6 B5 103.2(2) .
C12 B6 H56 109.4(15) .
B2 B6 H56 102.5(16) .
B7 B6 H56 116.0(15) .
B5 B6 H56 44.5(15) .
C12 B6 H67 112.2(15) .
B2 B6 H67 100.8(15) .
B7 B6 H67 43.3(14) .
B5 B6 H67 113.9(15) .
H56 B6 H67 94(2) .
B3 B7 B2 60.5(2) .
B3 B7 B6 110.0(3) .
B2 B7 B6 57.73(19) .
B3 B7 B8 55.19(18) .
B2 B7 B8 106.4(2) .
B6 B7 B8 118.2(2) .
B3 B7 H7 125.2(17) .
B2 B7 H7 125.0(17) .
B6 B7 H7 115.6(17) .
B8 B7 H7 119.4(17) .
B3 B7 H67 127.9(16) .
B2 B7 H67 101.4(16) .
B6 B7 H67 46.9(16) .
B8 B7 H67 91.9(15) .
H7 B7 H67 106(2) .
B3 B8 B4 60.5(2) .
B3 B8 B9 109.7(3) .
B4 B8 B9 57.8(2) .
B3 B8 B7 55.44(18) .
B4 B8 B7 106.4(2) .
B9 B8 B7 117.2(2) .
B3 B8 H8 122(2) .
B4 B8 H8 124(2) .
B9 B8 H8 119(2) .
B7 B8 H8 118(2) .
B3 B8 H89 130.1(19) .
B4 B8 H89 103(2) .
B9 B8 H89 47.5(19) .
B7 B8 H89 92.7(19) .
H8 B8 H89 107(3) .
C11 B9 B4 130.8(3) .
C11 B9 B8 127.4(3) .
B4 B9 B8 60.7(2) .
C11 B9 B10 127.0(3) .
B4 B9 B10 60.8(2) .
B8 B9 B10 103.7(2) .
C11 B9 H89 110.2(18) .
B4 B9 H89 101.8(18) .
B8 B9 H89 43.3(18) .
B10 B9 H89 116.9(18) .
C11 B9 H910 110.3(17) .
B4 B9 H910 101.6(17) .
B8 B9 H910 116.5(17) .
B10 B9 H910 43.2(17) .
H89 B9 H910 97(2) .
B1 B10 B4 60.4(2) .
B1 B10 B9 109.5(3) .
B4 B10 B9 57.61(19) .
B1 B10 B5 55.50(19) .
B4 B10 B5 106.6(2) .
B9 B10 B5 117.8(3) .
B1 B10 H10 126(2) .
B4 B10 H10 128(2) .
B9 B10 H10 117(2) .
B5 B10 H10 117(2) .
B1 B10 H910 129.3(18) .
B4 B10 H910 100.4(18) .
B9 B10 H910 45.2(18) .
B5 B10 H910 94.2(17) .
H10 B10 H910 103(3) .
B5 H56 B6 85(2) .
B6 H67 B7 90(2) .
B8 H89 B9 89(3) .
B9 H910 B10 92(3) .
C11 C11 B9 125.0(4) 3_666
C13 C12 B6 114.9(3) .
C14 C13 C12 112.9(3) .
C13 C14 Si1 116.3(3) .
C15 Si1 C17 110.3(3) .
C15 Si1 C16 107.0(4) .
C17 Si1 C16 111.6(6) .
C15 Si1 C14 109.6(2) .
C17 Si1 C14 109.5(3) .
C16 Si1 C14 108.8(3) .

loop_
_geom_bond_atom_site_label_1
_geom_bond_atom_site_label_2
_geom_bond_distance
_geom_bond_site_symmetry_2
B1 B5 1.751(5) .
B1 B10 1.755(5) .
B1 B3 1.769(5) .
B1 B2 1.776(5) .
B1 B4 1.784(5) .
B1 H1 1.13(4) .
B2 B6 1.735(5) .
B2 B3 1.784(5) .
B2 B5 1.785(5) .
B2 B7 1.787(5) .
B2 H2 1.05(4) .
B3 B8 1.747(5) .
B3 B7 1.752(5) .
B3 B4 1.780(5) .
B3 H3 1.15(3) .
B4 B9 1.733(5) .
B4 B8 1.786(5) .
B4 B10 1.791(5) .
B4 H4 1.13(3) .
B5 B6 1.807(5) .
B5 B10 1.981(5) .
B5 H5 1.03(5) .
B5 H56 1.27(4) .
B6 C12 1.568(5) .
B6 B7 1.806(5) .
B6 H56 1.39(4) .
B6 H67 1.32(3) .
B7 B8 1.991(5) .
B7 H7 1.11(3) .
B7 H67 1.24(3) .
B8 B9 1.798(5) .
B8 H8 1.01(4) .
B8 H89 1.23(4) .
B9 C11 1.558(4) .
B9 B10 1.805(5) .
B9 H89 1.33(4) .
B9 H910 1.28(4) .
B10 H10 1.06(4) .
B10 H910 1.24(4) .
C11 C11 1.338(7) 3_666
C12 C13 1.533(5) .
C13 C14 1.524(5) .
C14 Si1 1.872(4) .
Si1 C15 1.848(5) .
Si1 C17 1.849(8) .
Si1 C16 1.869(7) .
